data_9000191
loop_
_publ_author_name
'Cummings, J. P.'
'Simonsen, S. H.'

_publ_section_title
;
 The crystal structure of calcium niobate (CaNb2O6)
;
_journal_name_full 'American Mineralogist'
_journal_page_first 90
_journal_page_last 97
_journal_volume 55
_journal_year 1970
_chemical_compound_source Synthetic
_chemical_formula_structural 'Ca Nb2 O6'
_chemical_formula_sum 'Ca Nb2 O6'
_chemical_name_mineral Fersmite
_space_group_IT_number 60
_symmetry_space_group_name_Hall '-P 2n 2ab'
_symmetry_space_group_name_H-M 'P b c n'
_cell_angle_alpha 90
_cell_angle_beta 90
_cell_angle_gamma 90
_cell_length_a 14.926
_cell_length_b 5.752
_cell_length_c 5.204
_cell_formula_units_Z 4
_cell_volume 446.786
_database_code_amcsd 0000196
_exptl_crystal_density_diffrn 4.785
_cod_database_code 9000191

loop_
_space_group_symop_operation_xyz
x,y,z
x,-y,1/2+z
-x,y,1/2-z
1/2-x,1/2+y,z
1/2+x,1/2-y,-z
1/2+x,1/2+y,1/2-z
1/2-x,1/2-y,1/2+z
-x,-y,-z

loop_
_atom_site_aniso_label
_atom_site_aniso_U_11
_atom_site_aniso_U_22
_atom_site_aniso_U_33
_atom_site_aniso_U_12
_atom_site_aniso_U_13
_atom_site_aniso_U_23
Ca 0.00542 0.00394 0.00388 0.00000 -0.00134 0.00000
Nb 0.00023 0.00164 0.00455 0.00017 0.00043 0.00045

loop_
_atom_site_label
_atom_site_fract_x
_atom_site_fract_y
_atom_site_fract_z
_atom_site_U_iso_or_equiv
Ca 0.00000 0.22440 0.75000 ?
Nb 0.16530 0.31660 0.29870 ?
O1 0.08930 0.09970 0.40400 0.01898
O2 0.10030 0.42800 0.00560 0.02334
O3 0.25760 0.13510 0.12660 0.00587

loop_
_cod_related_entry_id
_cod_related_entry_database
_cod_related_entry_code
1 AMCSD 0000196
